data_2240874
loop_
_publ_author_name
'Mague, Joel T.'
'Mohamed, Shaaban K.'
'Akkurt, Mehmet'
'Younes, Sabry H. H.'
'Albayati, Mustafa R.'

_publ_section_title
;
 Crystal structure of ethyl
 (4<i>R</i>)-2-amino-7-hydroxy-4-phenyl-4<i>H</i>-chromene-3-carboxylate
;
_journal_coeditor_code QM2111
_journal_issue 7
_journal_name_full 'Acta Crystallographica Section E'
_journal_page_first o519
_journal_page_last o520
_journal_paper_doi 10.1107/S2056989015012013
_journal_volume 71
_journal_year 2015
_chemical_formula_iupac 'C18 H17 N O4'
_chemical_formula_moiety 'C18 H17 N O4'
_chemical_formula_sum 'C18 H17 N O4'
_chemical_formula_weight 311.32
_chemical_name_systematic
;
Ethyl
(4<i>R</i>)-2-amino-7-hydroxy-4-phenyl-4<i>H</i>-chromene-3-carboxylate
;
_space_group_crystal_system monoclinic
_space_group_IT_number 15
_space_group_name_Hall '-C 2yc'
_space_group_name_H-M_alt 'C 1 2/c 1'
_symmetry_space_group_name_Hall '-C 2yc'
_symmetry_space_group_name_H-M 'C 1 2/c 1'
_atom_sites_solution_hydrogens mixed
_atom_sites_solution_primary direct
_atom_sites_solution_secondary difmap
_audit_creation_method SHELXL-2014/7
_cell_angle_alpha 90
_cell_angle_beta 130.1800(10)
_cell_angle_gamma 90
_cell_formula_units_Z 8
_cell_length_a 31.5071(7)
_cell_length_b 5.85820(10)
_cell_length_c 21.2249(5)
_cell_measurement_reflns_used 6704
_cell_measurement_temperature 150.(2)
_cell_measurement_theta_max 72.2261
_cell_measurement_theta_min 3.6724
_cell_volume 2993.12(12)
_computing_cell_refinement
;
<i>SAINT</i> (Bruker, 2014)
;
_computing_data_collection
;
<i>APEX2</i> (Bruker, 2014)
;
_computing_data_reduction
;
<i>SAINT</i>  (Bruker, 2014)
;
_computing_molecular_graphics
;
<i>DIAMOND</i> (Brandenburg & Putz, 2012)
;
_computing_publication_material
;
<i>SHELXTL</i> (Sheldrick, 2008)
;
_computing_structure_refinement
;
<i>SHELXL2014</i> (Sheldrick, 2015<i>b</i>)
;
_computing_structure_solution
;
<i>SHELXT</i> (Sheldrick, 2015<i>a</i>)
;
_diffrn_ambient_temperature 150(2)
_diffrn_measured_fraction_theta_full 0.990
_diffrn_measured_fraction_theta_max 0.978
_diffrn_measurement_device_type 'Bruker D8 VENTURE PHOTON 100 CMOS'
_diffrn_measurement_method '\w scans'
_diffrn_radiation_monochromator mirror
_diffrn_radiation_type CuK\a
_diffrn_radiation_wavelength 1.54178
_diffrn_reflns_av_R_equivalents 0.0331
_diffrn_reflns_limit_h_max 36
_diffrn_reflns_limit_h_min -38
_diffrn_reflns_limit_k_max 7
_diffrn_reflns_limit_k_min -6
_diffrn_reflns_limit_l_max 26
_diffrn_reflns_limit_l_min -24
_diffrn_reflns_number 11241
_diffrn_reflns_theta_full 69.000
_diffrn_reflns_theta_max 72.229
_diffrn_reflns_theta_min 3.672
_exptl_absorpt_coefficient_mu 0.807
_exptl_absorpt_correction_T_max 0.98
_exptl_absorpt_correction_T_min 0.91
_exptl_absorpt_correction_type multi-scan
_exptl_absorpt_process_details
;
(<i>SADABS</i>; Bruker, 2014)
;
_exptl_crystal_colour colourless
_exptl_crystal_density_diffrn 1.382
_exptl_crystal_density_method 'not measured'
_exptl_crystal_description plate
_exptl_crystal_F_000 1312
_exptl_crystal_size_max 0.217
_exptl_crystal_size_mid 0.175
_exptl_crystal_size_min 0.024
_refine_diff_density_max 0.271
_refine_diff_density_min -0.255
_refine_ls_extinction_method none
_refine_ls_goodness_of_fit_ref 1.045
_refine_ls_hydrogen_treatment mixed
_refine_ls_matrix_type full
_refine_ls_number_parameters 227
_refine_ls_number_reflns 2891
_refine_ls_number_restraints 2
_refine_ls_restrained_S_all 1.044
_refine_ls_R_factor_all 0.0492
_refine_ls_R_factor_gt 0.0383
_refine_ls_shift/su_max 0.000
_refine_ls_shift/su_mean 0.000
_refine_ls_structure_factor_coef Fsqd
_refine_ls_weighting_details 'w=1/[\s^2^(Fo^2^)+(0.0490P)^2^+1.7699P] where P=(Fo^2^+2Fc^2^)/3'
_refine_ls_weighting_scheme calc
_refine_ls_wR_factor_gt 0.0935
_refine_ls_wR_factor_ref 0.1010
_reflns_number_gt 2348
_reflns_number_total 2891
_reflns_threshold_expression 'I > 2\s(I)'
_cod_data_source_file qm2111sup1.cif
_cod_data_source_block I
_cod_original_cell_volume 2993.11(11)
_cod_database_code 2240874
_shelx_space_group_comment
;
The symmetry employed for this shelxl refinement is uniquely defined
by the following loop, which should always be used as a source of
symmetry information in preference to the above space-group names.
They are only intended as comments.
;
_shelx_estimated_absorpt_t_min 0.844
_shelx_estimated_absorpt_t_max 0.981

loop_
_space_group_symop_operation_xyz
'x, y, z'
'-x, y, -z+1/2'
'x+1/2, y+1/2, z'
'-x+1/2, y+1/2, -z+1/2'
'-x, -y, -z'
'x, -y, z-1/2'
'-x+1/2, -y+1/2, -z'
'x+1/2, -y+1/2, z-1/2'

loop_
_atom_site_type_symbol
_atom_site_label
_atom_site_fract_x
_atom_site_fract_y
_atom_site_fract_z
_atom_site_U_iso_or_equiv
_atom_site_adp_type
_atom_site_calc_flag
_atom_site_occupancy
_atom_site_disorder_assembly
_atom_site_disorder_group
O O1 0.45362(4) 0.22755(17) 0.51953(6) 0.0270(2) Uani d 1 . .
O O2 0.46127(4) 0.21959(19) 0.30568(6) 0.0302(3) Uani d 1 . .
H H2A 0.4494(9) 0.294(4) 0.2598(14) 0.056(6) Uiso d 1 . .
O O3 0.42602(4) 0.5543(2) 0.66661(6) 0.0340(3) Uani d 1 . .
O O4 0.37668(5) 0.82032(19) 0.56697(6) 0.0338(3) Uani d 1 . .
N N1 0.46907(5) 0.2182(3) 0.63712(8) 0.0305(3) Uani d 1 . .
H H1A 0.4890(8) 0.084(4) 0.6479(12) 0.049(5) Uiso d 1 . .
H H1B 0.4647(8) 0.277(3) 0.6709(12) 0.039(5) Uiso d 1 . .
C C1 0.38998(6) 0.6527(2) 0.46364(8) 0.0242(3) Uani d 1 . .
H H1 0.4037 0.8139 0.4768 0.029 Uiso calc 1 . .
C C2 0.40953(5) 0.5419(2) 0.42173(8) 0.0228(3) Uani d 1 . .
C C3 0.39849(6) 0.6388(3) 0.35231(8) 0.0256(3) Uani d 1 . .
H H3 0.3789 0.7795 0.3318 0.031 Uiso calc 1 . .
C C4 0.41512(6) 0.5365(3) 0.31246(8) 0.0260(3) Uani d 1 . .
H H4 0.4070 0.6063 0.2654 0.031 Uiso calc 1 . .
C C5 0.44383(6) 0.3298(2) 0.34225(8) 0.0241(3) Uani d 1 . .
C C6 0.45583(6) 0.2297(2) 0.41125(8) 0.0243(3) Uani d 1 . .
H H6 0.4754 0.0892 0.4320 0.029 Uiso calc 1 . .
C C7 0.43866(5) 0.3386(2) 0.44957(8) 0.0227(3) Uani d 1 . .
C C8 0.44500(6) 0.3350(3) 0.56735(8) 0.0244(3) Uani d 1 . .
C C9 0.41527(5) 0.5333(3) 0.54438(8) 0.0248(3) Uani d 1 . .
C C10 0.40769(6) 0.6307(3) 0.59859(9) 0.0274(3) Uani d 1 . .
C C11 0.35861(16) 0.9101(9) 0.60985(17) 0.0450(8) Uani d 0.801(5) A 1
H H11A 0.3904 0.9738 0.6641 0.054 Uiso calc 0.801(5) A 1
H H11B 0.3409 0.7892 0.6185 0.054 Uiso calc 0.801(5) A 1
C C12 0.31703(14) 1.0965(6) 0.55374(19) 0.0619(10) Uani d 0.801(5) A 1
H H12A 0.3029 1.1656 0.5791 0.093 Uiso calc 0.801(5) A 1
H H12B 0.3353 1.2137 0.5456 0.093 Uiso calc 0.801(5) A 1
H H12C 0.2861 1.0303 0.5003 0.093 Uiso calc 0.801(5) A 1
C C11A 0.3518(6) 0.940(5) 0.5958(8) 0.0450(8) Uani d 0.199(5) A 2
H H11C 0.3677 1.0951 0.6149 0.054 Uiso calc 0.199(5) A 2
H H11D 0.3586 0.8561 0.6421 0.054 Uiso calc 0.199(5) A 2
C C12A 0.2899(5) 0.953(3) 0.5230(7) 0.0619(10) Uani d 0.199(5) A 2
H H12D 0.2712 1.0330 0.5397 0.093 Uiso calc 0.199(5) A 2
H H12E 0.2838 1.0361 0.4777 0.093 Uiso calc 0.199(5) A 2
H H12F 0.2748 0.7983 0.5047 0.093 Uiso calc 0.199(5) A 2
C C13 0.32653(6) 0.6603(2) 0.40441(8) 0.0248(3) Uani d 1 . .
C C14 0.29555(6) 0.4724(3) 0.39345(9) 0.0289(3) Uani d 1 . .
H H14 0.3139 0.3368 0.4240 0.035 Uiso calc 1 . .
C C15 0.23796(6) 0.4812(3) 0.33820(10) 0.0369(4) Uani d 1 . .
H H15 0.2171 0.3520 0.3314 0.044 Uiso calc 1 . .
C C16 0.21071(7) 0.6774(3) 0.29294(10) 0.0415(4) Uani d 1 . .
H H16 0.1713 0.6836 0.2555 0.050 Uiso calc 1 . .
C C17 0.24104(7) 0.8635(3) 0.30240(10) 0.0399(4) Uani d 1 . .
H H17 0.2225 0.9975 0.2707 0.048 Uiso calc 1 . .
C C18 0.29867(7) 0.8557(3) 0.35817(9) 0.0328(3) Uani d 1 . .
H H18 0.3193 0.9854 0.3648 0.039 Uiso calc 1 . .

loop_
_atom_site_aniso_label
_atom_site_aniso_U_11
_atom_site_aniso_U_22
_atom_site_aniso_U_33
_atom_site_aniso_U_12
_atom_site_aniso_U_13
_atom_site_aniso_U_23
O1 0.0334(5) 0.0318(5) 0.0209(5) 0.0037(4) 0.0198(4) 0.0024(4)
O2 0.0346(6) 0.0392(6) 0.0237(5) 0.0060(5) 0.0220(5) 0.0032(5)
O3 0.0372(6) 0.0470(7) 0.0225(5) 0.0043(5) 0.0214(5) 0.0005(5)
O4 0.0401(6) 0.0395(6) 0.0287(5) 0.0059(5) 0.0254(5) -0.0007(5)
N1 0.0331(7) 0.0414(8) 0.0214(6) 0.0060(6) 0.0196(6) 0.0041(6)
C1 0.0266(7) 0.0270(7) 0.0210(7) -0.0031(6) 0.0163(6) -0.0034(6)
C2 0.0209(6) 0.0280(7) 0.0191(6) -0.0036(6) 0.0127(5) -0.0033(6)
C3 0.0240(7) 0.0293(7) 0.0235(7) -0.0011(6) 0.0153(6) 0.0008(6)
C4 0.0264(7) 0.0328(8) 0.0208(7) -0.0026(6) 0.0161(6) 0.0015(6)
C5 0.0216(6) 0.0334(8) 0.0192(6) -0.0036(6) 0.0140(5) -0.0044(6)
C6 0.0227(7) 0.0287(7) 0.0202(7) 0.0003(6) 0.0134(6) 0.0001(6)
C7 0.0221(6) 0.0297(7) 0.0156(6) -0.0045(5) 0.0118(5) -0.0011(5)
C8 0.0221(7) 0.0349(8) 0.0174(6) -0.0044(6) 0.0132(6) -0.0036(6)
C9 0.0220(7) 0.0334(8) 0.0182(6) -0.0026(6) 0.0127(6) -0.0031(6)
C10 0.0241(7) 0.0358(8) 0.0225(7) -0.0031(6) 0.0151(6) -0.0042(6)
C11 0.0614(14) 0.050(2) 0.0456(14) 0.0246(12) 0.0448(12) 0.0156(16)
C12 0.079(2) 0.074(2) 0.0624(18) 0.0394(17) 0.0588(18) 0.0292(16)
C11A 0.0614(14) 0.050(2) 0.0456(14) 0.0246(12) 0.0448(12) 0.0156(16)
C12A 0.079(2) 0.074(2) 0.0624(18) 0.0394(17) 0.0588(18) 0.0292(16)
C13 0.0276(7) 0.0305(7) 0.0194(6) 0.0023(6) 0.0166(6) -0.0012(6)
C14 0.0298(7) 0.0344(8) 0.0252(7) 0.0014(6) 0.0190(6) -0.0008(6)
C15 0.0302(8) 0.0528(10) 0.0314(8) -0.0043(7) 0.0216(7) -0.0079(8)
C16 0.0257(8) 0.0665(12) 0.0272(8) 0.0113(8) 0.0148(7) -0.0040(8)
C17 0.0418(9) 0.0470(10) 0.0285(8) 0.0186(8) 0.0216(7) 0.0054(7)
C18 0.0407(9) 0.0333(8) 0.0283(8) 0.0068(7) 0.0241(7) 0.0021(7)

loop_
_atom_type_symbol
_atom_type_description
_atom_type_scat_dispersion_real
_atom_type_scat_dispersion_imag
_atom_type_scat_source
C C 0.0181 0.0091 'International Tables Vol C Tables 4.2.6.8 and 6.1.1.4'
H H 0.0000 0.0000 'International Tables Vol C Tables 4.2.6.8 and 6.1.1.4'
N N 0.0311 0.0180 'International Tables Vol C Tables 4.2.6.8 and 6.1.1.4'
O O 0.0492 0.0322 'International Tables Vol C Tables 4.2.6.8 and 6.1.1.4'

loop_
_geom_angle_atom_site_label_1
_geom_angle_atom_site_label_2
_geom_angle_atom_site_label_3
_geom_angle
C8 O1 C7 118.99(11)
C5 O2 H2A 110.5(14)
C10 O4 C11 116.23(19)
C10 O4 C11A 127.5(10)
C8 N1 H1A 120.8(12)
C8 N1 H1B 115.2(12)
H1A N1 H1B 124.0(17)
C2 C1 C9 110.43(12)
C2 C1 C13 109.92(11)
C9 C1 C13 113.43(11)
C2 C1 H1 107.6
C9 C1 H1 107.6
C13 C1 H1 107.6
C7 C2 C3 116.48(12)
C7 C2 C1 121.82(12)
C3 C2 C1 121.69(13)
C4 C3 C2 122.18(14)
C4 C3 H3 118.9
C2 C3 H3 118.9
C3 C4 C5 119.26(13)
C3 C4 H4 120.4
C5 C4 H4 120.4
O2 C5 C6 117.71(13)
O2 C5 C4 122.20(12)
C6 C5 C4 120.09(13)
C5 C6 C7 118.79(13)
C5 C6 H6 120.6
C7 C6 H6 120.6
C2 C7 C6 123.19(12)
C2 C7 O1 122.14(12)
C6 C7 O1 114.67(12)
N1 C8 O1 110.23(13)
N1 C8 C9 126.67(13)
O1 C8 C9 123.09(12)
C8 C9 C10 118.78(13)
C8 C9 C1 122.26(12)
C10 C9 C1 118.96(13)
O3 C10 O4 121.56(13)
O3 C10 C9 126.52(14)
O4 C10 C9 111.92(12)
O4 C11 C12 105.0(2)
O4 C11 H11A 110.8
C12 C11 H11A 110.8
O4 C11 H11B 110.8
C12 C11 H11B 110.8
H11A C11 H11B 108.8
C11 C12 H12A 109.5
C11 C12 H12B 109.5
H12A C12 H12B 109.5
C11 C12 H12C 109.5
H12A C12 H12C 109.5
H12B C12 H12C 109.5
O4 C11A C12A 106.5(7)
O4 C11A H11C 110.4
C12A C11A H11C 110.4
O4 C11A H11D 110.4
C12A C11A H11D 110.4
H11C C11A H11D 108.6
C11A C12A H12D 109.5
C11A C12A H12E 109.5
H12D C12A H12E 109.5
C11A C12A H12F 109.5
H12D C12A H12F 109.5
H12E C12A H12F 109.5
C14 C13 C18 118.64(14)
C14 C13 C1 121.35(13)
C18 C13 C1 119.98(14)
C15 C14 C13 120.48(15)
C15 C14 H14 119.8
C13 C14 H14 119.8
C16 C15 C14 120.31(16)
C16 C15 H15 119.8
C14 C15 H15 119.8
C17 C16 C15 119.66(15)
C17 C16 H16 120.2
C15 C16 H16 120.2
C16 C17 C18 120.10(16)
C16 C17 H17 119.9
C18 C17 H17 119.9
C17 C18 C13 120.79(16)
C17 C18 H18 119.6
C13 C18 H18 119.6

loop_
_geom_bond_atom_site_label_1
_geom_bond_atom_site_label_2
_geom_bond_distance
O1 C8 1.3622(16)
O1 C7 1.3954(16)
O2 C5 1.3679(17)
O2 H2A 0.90(2)
O3 C10 1.2419(18)
O4 C10 1.3387(18)
O4 C11 1.448(2)
O4 C11A 1.448(4)
N1 C8 1.3366(19)
N1 H1A 0.93(2)
N1 H1B 0.88(2)
C1 C2 1.5164(18)
C1 C9 1.5165(19)
C1 C13 1.5284(19)
C1 H1 1.0000
C2 C7 1.382(2)
C2 C3 1.3976(19)
C3 C4 1.386(2)
C3 H3 0.9500
C4 C5 1.395(2)
C4 H4 0.9500
C5 C6 1.3846(19)
C6 C7 1.3886(19)
C6 H6 0.9500
C8 C9 1.369(2)
C9 C10 1.4358(19)
C11 C12 1.521(4)
C11 H11A 0.9900
C11 H11B 0.9900
C12 H12A 0.9800
C12 H12B 0.9800
C12 H12C 0.9800
C11A C12A 1.519(6)
C11A H11C 0.9900
C11A H11D 0.9900
C12A H12D 0.9800
C12A H12E 0.9800
C12A H12F 0.9800
C13 C14 1.388(2)
C13 C18 1.390(2)
C14 C15 1.387(2)
C14 H14 0.9500
C15 C16 1.384(2)
C15 H15 0.9500
C16 C17 1.376(3)
C16 H16 0.9500
C17 C18 1.388(2)
C17 H17 0.9500
C18 H18 0.9500

loop_
_geom_hbond_atom_site_label_D
_geom_hbond_atom_site_label_H
_geom_hbond_atom_site_label_A
_geom_hbond_site_symmetry_A
_geom_hbond_distance_DH
_geom_hbond_distance_HA
_geom_hbond_distance_DA
_geom_hbond_angle_DHA
_geom_hbond_publ_flag
C11 H11A O2 6_566 0.99 2.58 3.312(3) 131 yes
C6 H6 O1 5_656 0.95 2.56 3.4736(17) 163 yes
N1 H1B O3 . 0.88(2) 1.998(19) 2.6840(18) 133.7(16) yes
N1 H1A O2 5_656 0.93(2) 2.15(2) 3.0710(18) 169.6(17) yes
O2 H2A O3 6_565 0.90(2) 1.83(2) 2.7331(15) 179(2) yes

loop_
_geom_torsion_atom_site_label_1
_geom_torsion_atom_site_label_2
_geom_torsion_atom_site_label_3
_geom_torsion_atom_site_label_4
_geom_torsion
C9 C1 C2 C7 9.72(18)
C13 C1 C2 C7 -116.18(14)
C9 C1 C2 C3 -170.99(12)
C13 C1 C2 C3 63.11(17)
C7 C2 C3 C4 0.7(2)
C1 C2 C3 C4 -178.58(13)
C2 C3 C4 C5 0.0(2)
C3 C4 C5 O2 179.81(13)
C3 C4 C5 C6 -0.5(2)
O2 C5 C6 C7 179.87(12)
C4 C5 C6 C7 0.1(2)
C3 C2 C7 C6 -1.1(2)
C1 C2 C7 C6 178.23(13)
C3 C2 C7 O1 178.25(12)
C1 C2 C7 O1 -2.4(2)
C5 C6 C7 C2 0.7(2)
C5 C6 C7 O1 -178.71(12)
C8 O1 C7 C2 -7.73(19)
C8 O1 C7 C6 171.67(11)
C7 O1 C8 N1 -170.97(11)
C7 O1 C8 C9 9.47(19)
N1 C8 C9 C10 -0.6(2)
O1 C8 C9 C10 178.86(12)
N1 C8 C9 C1 179.56(13)
O1 C8 C9 C1 -1.0(2)
C2 C1 C9 C8 -8.20(18)
C13 C1 C9 C8 115.70(15)
C2 C1 C9 C10 171.99(12)
C13 C1 C9 C10 -64.11(17)
C11 O4 C10 O3 -9.3(3)
C11A O4 C10 O3 -11.6(12)
C11 O4 C10 C9 169.8(3)
C11A O4 C10 C9 167.5(12)
C8 C9 C10 O3 0.7(2)
C1 C9 C10 O3 -179.51(14)
C8 C9 C10 O4 -178.39(12)
C1 C9 C10 O4 1.43(18)
C10 O4 C11 C12 -170.7(3)
C10 O4 C11A C12A -123.6(13)
C2 C1 C13 C14 82.33(16)
C9 C1 C13 C14 -41.85(18)
C2 C1 C13 C18 -95.55(15)
C9 C1 C13 C18 140.28(13)
C18 C13 C14 C15 -0.8(2)
C1 C13 C14 C15 -178.73(13)
C13 C14 C15 C16 0.4(2)
C14 C15 C16 C17 0.6(2)
C15 C16 C17 C18 -1.2(2)
C16 C17 C18 C13 0.7(2)
C14 C13 C18 C17 0.3(2)
C1 C13 C18 C17 178.21(13)

_cod_database_fobs_code 2240874
